data_7029865
loop_
_publ_author_name
'Cao, Wei'
'Zheng, Xiang-Jun'
'Fang, De-Cai'
'Jin, Lin-Pei'

_publ_section_title
;
 A highly selective and sensitive Zn(ii) complex-based chemosensor for
 sequential recognition of Cu(ii) and cyanide.
;
_journal_issue 19
_journal_name_full 'Dalton transactions (Cambridge, England : 2003)'
_journal_page_first 7298
_journal_page_last 7303
_journal_paper_doi 10.1039/c3dt53647e
_journal_volume 43
_journal_year 2014
_chemical_formula_sum 'C24 H18 Cl Cu N3 O2'
_chemical_formula_weight 479.40
_chemical_name_systematic
; 
 ? 
;
_space_group_IT_number 61
_symmetry_cell_setting orthorhombic
_symmetry_space_group_name_Hall '-P 2ac 2ab'
_symmetry_space_group_name_H-M 'P b c a'
_atom_sites_solution_hydrogens geom
_atom_sites_solution_primary direct
_atom_sites_solution_secondary difmap
_audit_creation_method SHELXL-97
_cell_angle_alpha 90.00
_cell_angle_beta 90.00
_cell_angle_gamma 90.00
_cell_formula_units_Z 8
_cell_length_a 14.821(3)
_cell_length_b 10.615(2)
_cell_length_c 25.757(6)
_cell_measurement_reflns_used 6037
_cell_measurement_temperature 296(2)
_cell_measurement_theta_max 27.16
_cell_measurement_theta_min 2.49
_cell_volume 4052.2(15)
_computing_cell_refinement 'Bruker SMART'
_computing_data_collection 'Bruker SMART'
_computing_data_reduction 'Bruker SAINT'
_computing_molecular_graphics 'Bruker SHELXTL'
_computing_publication_material 'Bruker SHELXTL'
_computing_structure_refinement 'SHELXL-97 (Sheldrick, 1997)'
_computing_structure_solution 'SHELXS-97 (Sheldrick, 1990)'
_diffrn_ambient_temperature 296(2)
_diffrn_measured_fraction_theta_full 0.996
_diffrn_measured_fraction_theta_max 0.996
_diffrn_measurement_device_type 'CCD area detector'
_diffrn_measurement_method 'phi and omega scans'
_diffrn_radiation_monochromator graphite
_diffrn_radiation_source 'fine-focus sealed tube'
_diffrn_radiation_type MoK\a
_diffrn_radiation_wavelength 0.71073
_diffrn_reflns_av_R_equivalents 0.0464
_diffrn_reflns_av_sigmaI/netI 0.0328
_diffrn_reflns_limit_h_max 19
_diffrn_reflns_limit_h_min -19
_diffrn_reflns_limit_k_max 11
_diffrn_reflns_limit_k_min -13
_diffrn_reflns_limit_l_max 25
_diffrn_reflns_limit_l_min -33
_diffrn_reflns_number 26284
_diffrn_reflns_theta_full 27.54
_diffrn_reflns_theta_max 27.54
_diffrn_reflns_theta_min 1.58
_exptl_absorpt_coefficient_mu 1.238
_exptl_absorpt_correction_T_max 0.9407
_exptl_absorpt_correction_T_min 0.7988
_exptl_absorpt_correction_type multi-scan
_exptl_absorpt_process_details SADABS
_exptl_crystal_colour 'dark red'
_exptl_crystal_density_diffrn 1.572
_exptl_crystal_density_method 'not measured'
_exptl_crystal_description block
_exptl_crystal_F_000 1960
_exptl_crystal_size_max 0.19
_exptl_crystal_size_mid 0.08
_exptl_crystal_size_min 0.05
_refine_diff_density_max 0.505
_refine_diff_density_min -0.399
_refine_diff_density_rms 0.066
_refine_ls_extinction_method none
_refine_ls_goodness_of_fit_ref 1.045
_refine_ls_hydrogen_treatment mixed
_refine_ls_matrix_type full
_refine_ls_number_parameters 292
_refine_ls_number_reflns 4655
_refine_ls_number_restraints 0
_refine_ls_restrained_S_all 1.045
_refine_ls_R_factor_all 0.0486
_refine_ls_R_factor_gt 0.0320
_refine_ls_shift/su_max 0.001
_refine_ls_shift/su_mean 0.000
_refine_ls_structure_factor_coef Fsqd
_refine_ls_weighting_details 'calc w=1/[\s^2^(Fo^2^)+(0.0391P)^2^+1.9551P] where P=(Fo^2^+2Fc^2^)/3'
_refine_ls_weighting_scheme calc
_refine_ls_wR_factor_gt 0.0759
_refine_ls_wR_factor_ref 0.0833
_reflns_number_gt 3647
_reflns_number_total 4655
_reflns_threshold_expression >2sigma(I)
_cod_data_source_file c3dt53647e2.cif
_cod_data_source_block 2
_cod_depositor_comments
;
The following automatic conversions were performed:

'_symmetry_cell_setting' value 'Orthorhombic' changed to
'orthorhombic' according to
/usr/data/users/saulius/crontab/automatic-downloads/rss-feeds/RSC/lib/dictionaries/cif_core.dic
dictionary named 'cif_core.dic' version 2.4.2 from
2011-04-26.

'_exptl_absorpt_correction_type' value 'Multi-scan'
changed to 'multi-scan' according to
/usr/data/users/saulius/crontab/automatic-downloads/rss-feeds/RSC/lib/dictionaries/cif_core.dic
dictionary named 'cif_core.dic' version 2.4.2 from 2011-04-26.

Automatic conversion script
Id: cif_fix_values 2281 2013-09-26 08:29:07Z andrius 

 Adding full bibliography for
 ./tmp-cod-update-bibliographies-12899/cifs/7029865.cif.
;
_cod_original_sg_symbol_H-M Pbca
_cod_database_code 7029865

loop_
_symmetry_equiv_pos_as_xyz
'x, y, z'
'-x+1/2, -y, z+1/2'
'-x, y+1/2, -z+1/2'
'x+1/2, -y+1/2, -z'
'-x, -y, -z'
'x-1/2, y, -z-1/2'
'x, -y-1/2, z-1/2'
'-x-1/2, y-1/2, z'

loop_
_atom_site_label
_atom_site_type_symbol
_atom_site_fract_x
_atom_site_fract_y
_atom_site_fract_z
_atom_site_U_iso_or_equiv
_atom_site_adp_type
_atom_site_occupancy
_atom_site_symmetry_multiplicity
_atom_site_calc_flag
_atom_site_refinement_flags
C1 C -0.06219(14) 0.93922(19) 0.12697(8) 0.0195(4) Uani 1 1 d .
C2 C -0.11639(15) 0.8679(2) 0.16043(9) 0.0249(5) Uani 1 1 d .
H2 H -0.0985 0.7887 0.1719 0.030 Uiso 1 1 calc R
C3 C -0.19759(15) 0.9203(2) 0.17559(9) 0.0292(5) Uani 1 1 d .
H3 H -0.2351 0.8752 0.1978 0.035 Uiso 1 1 calc R
C4 C -0.22495(16) 1.0403(2) 0.15834(9) 0.0300(5) Uani 1 1 d .
H4 H -0.2805 1.0718 0.1690 0.036 Uiso 1 1 calc R
C5 C -0.17140(15) 1.1123(2) 0.12609(9) 0.0247(5) Uani 1 1 d .
H5 H -0.1891 1.1919 0.1150 0.030 Uiso 1 1 calc R
C6 C -0.08924(14) 1.05949(19) 0.11092(8) 0.0199(4) Uani 1 1 d .
C7 C 0.04289(13) 1.01320(18) 0.07563(8) 0.0171(4) Uani 1 1 d .
C8 C 0.12308(13) 1.02463(18) 0.04281(8) 0.0171(4) Uani 1 1 d .
C9 C 0.12435(15) 1.11703(18) 0.00387(8) 0.0205(4) Uani 1 1 d .
H9 H 0.0743 1.1688 -0.0004 0.025 Uiso 1 1 calc R
C10 C 0.19784(15) 1.13310(19) -0.02827(9) 0.0236(5) Uani 1 1 d .
H10 H 0.1980 1.1966 -0.0531 0.028 Uiso 1 1 calc R
C11 C 0.27159(15) 1.0535(2) -0.02317(9) 0.0251(5) Uani 1 1 d .
H11 H 0.3209 1.0625 -0.0452 0.030 Uiso 1 1 calc R
C12 C 0.27173(14) 0.9608(2) 0.01468(8) 0.0222(4) Uani 1 1 d .
H12 H 0.3212 0.9073 0.0175 0.027 Uiso 1 1 calc R
C13 C 0.19882(13) 0.94619(18) 0.04867(8) 0.0173(4) Uani 1 1 d .
C14 C 0.27870(14) 0.83330(18) 0.11141(8) 0.0183(4) Uani 1 1 d .
H14 H 0.3255 0.8869 0.1019 0.022 Uiso 1 1 calc R
C15 C 0.29953(14) 0.74030(18) 0.14958(8) 0.0179(4) Uani 1 1 d .
C16 C 0.23759(14) 0.64347(18) 0.16204(8) 0.0193(4) Uani 1 1 d .
C17 C 0.26523(15) 0.54683(19) 0.19764(8) 0.0232(5) Uani 1 1 d .
H17 H 0.2250 0.4828 0.2062 0.028 Uiso 1 1 calc R
C18 C 0.34868(15) 0.54712(19) 0.21900(8) 0.0238(5) Uani 1 1 d .
H18 H 0.3650 0.4814 0.2410 0.029 Uiso 1 1 calc R
C19 C 0.41247(14) 0.64465(19) 0.20900(8) 0.0210(4) Uani 1 1 d .
C20 C 0.49798(15) 0.6450(2) 0.23328(9) 0.0253(5) Uani 1 1 d .
H20 H 0.5131 0.5803 0.2561 0.030 Uiso 1 1 calc R
C21 C 0.55880(15) 0.7389(2) 0.22377(9) 0.0266(5) Uani 1 1 d .
H21 H 0.6150 0.7382 0.2398 0.032 Uiso 1 1 calc R
C22 C 0.53532(15) 0.8366(2) 0.18946(9) 0.0247(5) Uani 1 1 d .
H22 H 0.5769 0.8999 0.1824 0.030 Uiso 1 1 calc R
C23 C 0.45190(14) 0.84012(19) 0.16624(8) 0.0203(4) Uani 1 1 d .
H23 H 0.4373 0.9074 0.1447 0.024 Uiso 1 1 calc R
C24 C 0.38795(13) 0.74348(18) 0.17443(8) 0.0177(4) Uani 1 1 d .
Cl1 Cl -0.02263(4) 0.62549(5) 0.08502(2) 0.02447(13) Uani 1 1 d .
Cu1 Cu 0.092483(16) 0.75930(2) 0.107593(10) 0.01781(8) Uani 1 1 d .
N1 N -0.02157(12) 1.10347(17) 0.07900(7) 0.0191(4) Uani 1 1 d .
H1A H -0.0152(17) 1.174(3) 0.0683(10) 0.032(7) Uiso 1 1 d .
N2 N 0.02055(11) 0.91208(16) 0.10385(7) 0.0181(4) Uani 1 1 d .
N3 N 0.20147(11) 0.85169(15) 0.08824(7) 0.0176(4) Uani 1 1 d .
O1 O 0.15660(10) 0.63294(13) 0.14309(6) 0.0237(3) Uani 1 1 d .
O2 O 0.99249(13) 0.34836(16) 0.03874(8) 0.0349(4) Uani 1 1 d .
H2A H 0.990(2) 0.363(3) 0.0058(14) 0.054(10) Uiso 1 1 d .
H2B H 0.993(2) 0.411(3) 0.0529(12) 0.048(10) Uiso 1 1 d .

loop_
_atom_site_aniso_label
_atom_site_aniso_U_11
_atom_site_aniso_U_22
_atom_site_aniso_U_33
_atom_site_aniso_U_23
_atom_site_aniso_U_13
_atom_site_aniso_U_12
C1 0.0183(10) 0.0194(10) 0.0208(10) -0.0028(8) -0.0013(8) -0.0003(8)
C2 0.0248(11) 0.0223(11) 0.0277(12) 0.0013(9) 0.0023(9) -0.0001(9)
C3 0.0255(12) 0.0324(12) 0.0297(12) 0.0006(10) 0.0080(10) -0.0021(10)
C4 0.0206(11) 0.0338(13) 0.0357(13) -0.0079(11) 0.0061(10) 0.0040(10)
C5 0.0226(11) 0.0228(11) 0.0287(12) -0.0027(9) -0.0005(9) 0.0048(9)
C6 0.0211(10) 0.0186(10) 0.0200(10) -0.0028(8) -0.0014(9) -0.0009(8)
C7 0.0175(10) 0.0140(9) 0.0198(10) -0.0024(8) -0.0045(8) 0.0004(7)
C8 0.0190(10) 0.0133(9) 0.0191(10) -0.0012(8) -0.0012(8) -0.0009(8)
C9 0.0222(10) 0.0153(9) 0.0240(11) -0.0009(8) -0.0022(9) 0.0011(8)
C10 0.0284(12) 0.0189(10) 0.0236(11) 0.0051(9) 0.0003(9) -0.0026(9)
C11 0.0197(11) 0.0296(12) 0.0260(11) 0.0034(9) 0.0037(9) -0.0019(9)
C12 0.0180(10) 0.0247(11) 0.0239(11) 0.0015(9) -0.0002(9) 0.0029(8)
C13 0.0193(10) 0.0144(9) 0.0182(10) 0.0001(8) -0.0031(8) -0.0015(8)
C14 0.0192(10) 0.0151(9) 0.0205(10) -0.0018(8) -0.0008(8) -0.0004(8)
C15 0.0200(10) 0.0142(9) 0.0195(10) 0.0000(8) -0.0009(8) 0.0026(8)
C16 0.0221(11) 0.0151(10) 0.0207(10) -0.0007(8) -0.0001(9) 0.0019(8)
C17 0.0281(12) 0.0155(10) 0.0259(11) 0.0050(9) -0.0016(9) -0.0008(8)
C18 0.0302(12) 0.0183(10) 0.0229(11) 0.0062(9) -0.0038(9) 0.0041(9)
C19 0.0243(11) 0.0182(10) 0.0204(11) -0.0009(8) -0.0020(9) 0.0042(8)
C20 0.0269(12) 0.0241(11) 0.0250(11) 0.0016(9) -0.0070(9) 0.0057(9)
C21 0.0226(11) 0.0296(12) 0.0277(12) -0.0029(10) -0.0081(9) 0.0036(9)
C22 0.0239(11) 0.0232(11) 0.0270(12) -0.0038(9) -0.0029(9) -0.0027(9)
C23 0.0226(11) 0.0173(10) 0.0211(11) -0.0010(8) -0.0028(9) 0.0014(8)
C24 0.0207(10) 0.0157(9) 0.0166(9) -0.0022(8) -0.0004(8) 0.0022(8)
Cl1 0.0235(3) 0.0162(2) 0.0337(3) -0.0004(2) -0.0056(2) -0.0031(2)
Cu1 0.01708(13) 0.01262(13) 0.02374(14) 0.00214(10) -0.00195(10) -0.00021(9)
N1 0.0189(9) 0.0141(9) 0.0243(10) 0.0003(7) -0.0004(7) 0.0013(7)
N2 0.0176(8) 0.0153(8) 0.0215(9) 0.0004(7) 0.0006(7) -0.0001(6)
N3 0.0182(9) 0.0146(8) 0.0199(9) 0.0019(7) 0.0005(7) 0.0009(7)
O1 0.0214(8) 0.0162(7) 0.0336(9) 0.0061(6) -0.0065(6) -0.0017(6)
O2 0.0526(12) 0.0172(9) 0.0348(11) 0.0017(8) 0.0053(9) 0.0069(8)

loop_
_atom_type_symbol
_atom_type_description
_atom_type_scat_dispersion_real
_atom_type_scat_dispersion_imag
_atom_type_scat_source
C C 0.0033 0.0016 'International Tables Vol C Tables 4.2.6.8 and 6.1.1.4'
H H 0.0000 0.0000 'International Tables Vol C Tables 4.2.6.8 and 6.1.1.4'
N N 0.0061 0.0033 'International Tables Vol C Tables 4.2.6.8 and 6.1.1.4'
O O 0.0106 0.0060 'International Tables Vol C Tables 4.2.6.8 and 6.1.1.4'
Cl Cl 0.1484 0.1585 'International Tables Vol C Tables 4.2.6.8 and 6.1.1.4'
Cu Cu 0.3201 1.2651 'International Tables Vol C Tables 4.2.6.8 and 6.1.1.4'

loop_
_geom_angle_atom_site_label_1
_geom_angle_atom_site_label_2
_geom_angle_atom_site_label_3
_geom_angle
N2 C1 C2 131.0(2)
N2 C1 C6 108.32(18)
C2 C1 C6 120.7(2)
C3 C2 C1 117.1(2)
C3 C2 H2 121.4
C1 C2 H2 121.4
C2 C3 C4 121.7(2)
C2 C3 H3 119.1
C4 C3 H3 119.1
C5 C4 C3 121.7(2)
C5 C4 H4 119.2
C3 C4 H4 119.2
C4 C5 C6 116.6(2)
C4 C5 H5 121.7
C6 C5 H5 121.7
N1 C6 C5 131.7(2)
N1 C6 C1 106.05(18)
C5 C6 C1 122.2(2)
N2 C7 N1 110.97(18)
N2 C7 C8 125.54(17)
N1 C7 C8 123.41(18)
C9 C8 C13 118.70(19)
C9 C8 C7 118.80(18)
C13 C8 C7 122.50(18)
C10 C9 C8 121.8(2)
C10 C9 H9 119.1
C8 C9 H9 119.1
C9 C10 C11 119.4(2)
C9 C10 H10 120.3
C11 C10 H10 120.3
C12 C11 C10 120.0(2)
C12 C11 H11 120.0
C10 C11 H11 120.0
C11 C12 C13 121.2(2)
C11 C12 H12 119.4
C13 C12 H12 119.4
C12 C13 C8 118.93(18)
C12 C13 N3 120.15(18)
C8 C13 N3 120.92(18)
N3 C14 C15 127.44(19)
N3 C14 H14 116.3
C15 C14 H14 116.3
C16 C15 C14 121.23(19)
C16 C15 C24 120.01(18)
C14 C15 C24 118.72(18)
O1 C16 C15 125.17(19)
O1 C16 C17 116.21(18)
C15 C16 C17 118.61(19)
C18 C17 C16 121.2(2)
C18 C17 H17 119.4
C16 C17 H17 119.4
C17 C18 C19 122.29(19)
C17 C18 H18 118.9
C19 C18 H18 118.9
C20 C19 C24 120.26(19)
C20 C19 C18 121.11(19)
C24 C19 C18 118.63(19)
C21 C20 C19 120.9(2)
C21 C20 H20 119.5
C19 C20 H20 119.5
C20 C21 C22 119.2(2)
C20 C21 H21 120.4
C22 C21 H21 120.4
C23 C22 C21 121.1(2)
C23 C22 H22 119.5
C21 C22 H22 119.5
C22 C23 C24 121.3(2)
C22 C23 H23 119.4
C24 C23 H23 119.4
C23 C24 C19 117.22(19)
C23 C24 C15 123.65(18)
C19 C24 C15 119.13(18)
O1 Cu1 N2 153.69(7)
O1 Cu1 N3 93.68(7)
N2 Cu1 N3 91.26(7)
O1 Cu1 Cl1 93.29(5)
N2 Cu1 Cl1 95.52(5)
N3 Cu1 Cl1 149.37(5)
C7 N1 C6 108.15(18)
C7 N1 H1A 123.6(19)
C6 N1 H1A 127.3(19)
C7 N2 C1 106.50(17)
C7 N2 Cu1 124.10(14)
C1 N2 Cu1 129.36(14)
C14 N3 C13 117.03(17)
C14 N3 Cu1 122.22(14)
C13 N3 Cu1 120.72(13)
C16 O1 Cu1 125.97(13)
H2A O2 H2B 108(3)

loop_
_geom_bond_atom_site_label_1
_geom_bond_atom_site_label_2
_geom_bond_distance
C1 N2 1.393(3)
C1 C2 1.400(3)
C1 C6 1.401(3)
C2 C3 1.382(3)
C2 H2 0.9300
C3 C4 1.408(3)
C3 H3 0.9300
C4 C5 1.380(3)
C4 H4 0.9300
C5 C6 1.396(3)
C5 H5 0.9300
C6 N1 1.378(3)
C7 N2 1.338(3)
C7 N1 1.356(3)
C7 C8 1.464(3)
C8 C9 1.403(3)
C8 C13 1.406(3)
C9 C10 1.379(3)
C9 H9 0.9300
C10 C11 1.388(3)
C10 H10 0.9300
C11 C12 1.386(3)
C11 H11 0.9300
C12 C13 1.399(3)
C12 H12 0.9300
C13 N3 1.431(2)
C14 N3 1.306(3)
C14 C15 1.427(3)
C14 H14 0.9300
C15 C16 1.415(3)
C15 C24 1.459(3)
C16 O1 1.301(3)
C16 C17 1.436(3)
C17 C18 1.354(3)
C17 H17 0.9300
C18 C19 1.425(3)
C18 H18 0.9300
C19 C20 1.413(3)
C19 C24 1.423(3)
C20 C21 1.366(3)
C20 H20 0.9300
C21 C22 1.407(3)
C21 H21 0.9300
C22 C23 1.374(3)
C22 H22 0.9300
C23 C24 1.412(3)
C23 H23 0.9300
Cl1 Cu1 2.2949(6)
Cu1 O1 1.8809(14)
Cu1 N2 1.9432(17)
Cu1 N3 1.9543(17)
N1 H1A 0.80(3)
O2 H2A 0.86(4)
O2 H2B 0.76(3)

loop_
_geom_torsion_atom_site_label_1
_geom_torsion_atom_site_label_2
_geom_torsion_atom_site_label_3
_geom_torsion_atom_site_label_4
_geom_torsion
N2 C1 C2 C3 -177.9(2)
C6 C1 C2 C3 1.4(3)
C1 C2 C3 C4 -0.1(3)
C2 C3 C4 C5 -1.0(4)
C3 C4 C5 C6 0.8(3)
C4 C5 C6 N1 178.8(2)
C4 C5 C6 C1 0.6(3)
N2 C1 C6 N1 -0.9(2)
C2 C1 C6 N1 179.66(19)
N2 C1 C6 C5 177.75(19)
C2 C1 C6 C5 -1.7(3)
N2 C7 C8 C9 160.59(19)
N1 C7 C8 C9 -15.7(3)
N2 C7 C8 C13 -19.2(3)
N1 C7 C8 C13 164.53(19)
C13 C8 C9 C10 -0.5(3)
C7 C8 C9 C10 179.78(19)
C8 C9 C10 C11 2.0(3)
C9 C10 C11 C12 -1.4(3)
C10 C11 C12 C13 -0.7(3)
C11 C12 C13 C8 2.3(3)
C11 C12 C13 N3 -178.50(19)
C9 C8 C13 C12 -1.6(3)
C7 C8 C13 C12 178.11(19)
C9 C8 C13 N3 179.11(18)
C7 C8 C13 N3 -1.1(3)
N3 C14 C15 C16 8.3(3)
N3 C14 C15 C24 -174.05(19)
C14 C15 C16 O1 -3.9(3)
C24 C15 C16 O1 178.56(19)
C14 C15 C16 C17 175.00(19)
C24 C15 C16 C17 -2.6(3)
O1 C16 C17 C18 178.8(2)
C15 C16 C17 C18 -0.2(3)
C16 C17 C18 C19 2.2(3)
C17 C18 C19 C20 177.7(2)
C17 C18 C19 C24 -1.4(3)
C24 C19 C20 C21 -0.6(3)
C18 C19 C20 C21 -179.7(2)
C19 C20 C21 C22 0.3(3)
C20 C21 C22 C23 1.2(3)
C21 C22 C23 C24 -2.4(3)
C22 C23 C24 C19 2.0(3)
C22 C23 C24 C15 -178.0(2)
C20 C19 C24 C23 -0.5(3)
C18 C19 C24 C23 178.63(19)
C20 C19 C24 C15 179.52(19)
C18 C19 C24 C15 -1.3(3)
C16 C15 C24 C23 -176.65(19)
C14 C15 C24 C23 5.7(3)
C16 C15 C24 C19 3.3(3)
C14 C15 C24 C19 -174.31(19)
N2 C7 N1 C6 0.0(2)
C8 C7 N1 C6 176.81(18)
C5 C6 N1 C7 -177.9(2)
C1 C6 N1 C7 0.5(2)
N1 C7 N2 C1 -0.6(2)
C8 C7 N2 C1 -177.28(19)
N1 C7 N2 Cu1 177.72(13)
C8 C7 N2 Cu1 1.0(3)
C2 C1 N2 C7 -179.7(2)
C6 C1 N2 C7 0.9(2)
C2 C1 N2 Cu1 2.1(3)
C6 C1 N2 Cu1 -177.27(14)
O1 Cu1 N2 C7 124.62(18)
N3 Cu1 N2 C7 23.70(17)
Cl1 Cu1 N2 C7 -126.39(16)
O1 Cu1 N2 C1 -57.5(3)
N3 Cu1 N2 C1 -158.41(18)
Cl1 Cu1 N2 C1 51.50(18)
C15 C14 N3 C13 -176.04(19)
C15 C14 N3 Cu1 5.9(3)
C12 C13 N3 C14 38.5(3)
C8 C13 N3 C14 -142.3(2)
C12 C13 N3 Cu1 -143.40(16)
C8 C13 N3 Cu1 35.8(2)
O1 Cu1 N3 C14 -17.33(17)
N2 Cu1 N3 C14 136.82(16)
Cl1 Cu1 N3 C14 -120.12(15)
O1 Cu1 N3 C13 164.67(15)
N2 Cu1 N3 C13 -41.18(15)
Cl1 Cu1 N3 C13 61.88(19)
C15 C16 O1 Cu1 -15.0(3)
C17 C16 O1 Cu1 166.07(14)
N2 Cu1 O1 C16 -78.2(2)
N3 Cu1 O1 C16 22.16(18)
Cl1 Cu1 O1 C16 172.32(17)
